data_2231946
loop_
_publ_author_name
'Fun, Hoong-Kun'
'Quah, Ching Kheng'
Nithinchandra
'Kalluraya, Balakrishna'

_publ_section_title
;
 (<i>E</i>)-4-{[(3-Propyl-5-sulfanylidene-4,5-dihydro-1<i>H</i>-1,2,4-triazol-4-yl)imino]methyl}-3-(<i>p</i>-tolyl)-1,2,3-oxadiazol-3-ium-5-olate
;
_journal_coeditor_code IS2776
_journal_issue 10
_journal_name_full 'Acta Crystallographica Section E'
_journal_page_first o2668
_journal_page_last o2669
_journal_paper_doi 10.1107/S1600536811037287
_journal_volume 67
_journal_year 2011
_chemical_formula_iupac 'C15 H16 N6 O2 S'
_chemical_formula_moiety 'C15 H16 N6 O2 S'
_chemical_formula_sum 'C15 H16 N6 O2 S'
_chemical_formula_weight 344.40
_chemical_name_systematic
;
(<i>E</i>)-4-{[(3-Propyl-5-sulfanylidene-4,5-dihydro-1<i>H</i>-1,2,4-triazol-
4-yl)imino]methyl}-3-(<i>p</i>-tolyl)-1,2,3-oxadiazol-3-ium-5-olate
;
_space_group_IT_number 14
_symmetry_cell_setting monoclinic
_symmetry_space_group_name_Hall '-P 2ybc'
_symmetry_space_group_name_H-M 'P 1 21/c 1'
_atom_sites_solution_hydrogens geom
_atom_sites_solution_primary direct
_atom_sites_solution_secondary difmap
_audit_creation_method SHELXL-97
_cell_angle_alpha 90.00
_cell_angle_beta 104.575(2)
_cell_angle_gamma 90.00
_cell_formula_units_Z 4
_cell_length_a 13.4220(11)
_cell_length_b 6.2411(5)
_cell_length_c 21.1374(16)
_cell_measurement_reflns_used 5356
_cell_measurement_temperature 296
_cell_measurement_theta_max 27.57
_cell_measurement_theta_min 2.20
_cell_volume 1713.7(2)
_computing_cell_refinement 'SAINT (Bruker, 2009)'
_computing_data_collection 'APEX2 (Bruker, 2009)'
_computing_data_reduction 'SAINT (Bruker, 2009)'
_computing_molecular_graphics 'SHELXTL (Sheldrick, 2008)'
_computing_publication_material 'SHELXTL (Sheldrick, 2008) and PLATON (Spek, 2009)'
_computing_structure_refinement 'SHELXTL (Sheldrick, 2008)'
_computing_structure_solution 'SHELXTL (Sheldrick, 2008)'
_diffrn_ambient_temperature 296
_diffrn_measured_fraction_theta_full 0.994
_diffrn_measured_fraction_theta_max 0.994
_diffrn_measurement_device_type
;
Bruker SMART APEXII DUO CCD area-detector
;
_diffrn_measurement_method '\f and \w'
_diffrn_radiation_monochromator graphite
_diffrn_radiation_source 'fine-focus sealed tube'
_diffrn_radiation_type MoK\a
_diffrn_radiation_wavelength 0.71073
_diffrn_reflns_av_R_equivalents 0.0295
_diffrn_reflns_av_sigmaI/netI 0.0284
_diffrn_reflns_limit_h_max 18
_diffrn_reflns_limit_h_min -18
_diffrn_reflns_limit_k_max 8
_diffrn_reflns_limit_k_min -8
_diffrn_reflns_limit_l_max 29
_diffrn_reflns_limit_l_min -29
_diffrn_reflns_number 18912
_diffrn_reflns_theta_full 30.11
_diffrn_reflns_theta_max 30.11
_diffrn_reflns_theta_min 1.99
_diffrn_standards_number 0
_exptl_absorpt_coefficient_mu 0.209
_exptl_absorpt_correction_T_max 0.9832
_exptl_absorpt_correction_T_min 0.8650
_exptl_absorpt_correction_type multi-scan
_exptl_absorpt_process_details '(<i>SADABS</i>; Bruker, 2009)'
_exptl_crystal_colour colourless
_exptl_crystal_density_diffrn 1.335
_exptl_crystal_density_method 'not measured'
_exptl_crystal_description needle
_exptl_crystal_F_000 720
_exptl_crystal_size_max 0.513
_exptl_crystal_size_mid 0.167
_exptl_crystal_size_min 0.081
_refine_diff_density_max 0.219
_refine_diff_density_min -0.213
_refine_ls_extinction_method none
_refine_ls_goodness_of_fit_ref 1.043
_refine_ls_hydrogen_treatment mixed
_refine_ls_matrix_type full
_refine_ls_number_parameters 243
_refine_ls_number_reflns 5003
_refine_ls_number_restraints 0
_refine_ls_restrained_S_all 1.043
_refine_ls_R_factor_all 0.0590
_refine_ls_R_factor_gt 0.0390
_refine_ls_shift/su_max 0.001
_refine_ls_shift/su_mean 0.000
_refine_ls_structure_factor_coef Fsqd
_refine_ls_weighting_details 'calc w=1/[\s^2^(Fo^2^)+(0.0622P)^2^+0.2043P] where P=(Fo^2^+2Fc^2^)/3'
_refine_ls_weighting_scheme calc
_refine_ls_wR_factor_gt 0.1083
_refine_ls_wR_factor_ref 0.1234
_reflns_number_gt 3637
_reflns_number_total 5003
_reflns_threshold_expression I>2\s(I)
_cod_data_source_file is2776.cif
_cod_data_source_block I
_cod_original_sg_symbol_H-M 'P 21/c'
_cod_database_code 2231946
_cod_database_fobs_code 2231946

loop_
_symmetry_equiv_pos_as_xyz
'x, y, z'
'-x, y+1/2, -z+1/2'
'-x, -y, -z'
'x, -y-1/2, z-1/2'

loop_
_atom_site_type_symbol
_atom_site_label
_atom_site_fract_x
_atom_site_fract_y
_atom_site_fract_z
_atom_site_U_iso_or_equiv
_atom_site_adp_type
_atom_site_calc_flag
_atom_site_refinement_flags
_atom_site_occupancy
_atom_site_symmetry_multiplicity
_atom_site_disorder_assembly
_atom_site_disorder_group
S S1 1.08849(3) 1.22661(6) 0.061779(16) 0.04353(11) Uani d . 1 1 . .
O O1 1.07417(9) 0.32936(18) 0.22957(5) 0.0546(3) Uani d . 1 1 . .
O O2 0.90860(8) 0.41866(18) 0.18192(5) 0.0532(3) Uani d . 1 1 . .
N N1 1.15527(9) 0.59146(19) 0.20345(5) 0.0412(3) Uani d . 1 1 . .
N N2 1.17089(11) 0.4104(2) 0.23528(7) 0.0560(3) Uani d . 1 1 . .
N N3 0.93160(9) 0.8734(2) 0.11642(5) 0.0419(3) Uani d . 1 1 . .
N N4 0.90503(8) 1.05639(18) 0.07899(5) 0.0372(2) Uani d . 1 1 . .
N N5 0.88806(10) 1.3345(2) 0.01976(6) 0.0487(3) Uani d . 1 1 . .
N N6 0.78985(10) 1.2811(2) 0.02200(7) 0.0552(3) Uani d . 1 1 . .
C C1 1.26773(13) 0.9030(3) 0.23096(9) 0.0590(4) Uani d . 1 1 . .
H H1A 1.2297 0.9496 0.2595 0.071 Uiso calc R 1 1 . .
C C2 1.34955(13) 1.0220(3) 0.22159(10) 0.0661(5) Uani d . 1 1 . .
H H2A 1.3667 1.1500 0.2443 0.079 Uiso calc R 1 1 . .
C C3 1.40617(13) 0.9549(4) 0.17941(9) 0.0676(5) Uani d . 1 1 . .
C C4 1.37997(16) 0.7634(4) 0.14644(10) 0.0825(7) Uani d . 1 1 . .
H H4A 1.4184 0.7155 0.1182 0.099 Uiso calc R 1 1 . .
C C5 1.29812(14) 0.6417(4) 0.15446(9) 0.0684(5) Uani d . 1 1 . .
H H5A 1.2804 0.5142 0.1316 0.082 Uiso calc R 1 1 . .
C C6 1.24376(11) 0.7144(2) 0.19713(7) 0.0443(3) Uani d . 1 1 . .
C C7 0.99772(11) 0.4668(2) 0.19272(6) 0.0411(3) Uani d . 1 1 . .
C C8 1.05554(10) 0.6411(2) 0.17668(6) 0.0361(3) Uani d . 1 1 . .
C C9 1.02620(10) 0.8309(2) 0.13889(6) 0.0386(3) Uani d . 1 1 . .
H H9A 1.0762 0.9226 0.1308 0.046 Uiso calc R 1 1 . .
C C10 0.96113(10) 1.2042(2) 0.05372(6) 0.0373(3) Uani d . 1 1 . .
C C11 0.80236(11) 1.1116(3) 0.05860(7) 0.0474(3) Uani d . 1 1 A .
C C12 0.71870(12) 0.9897(3) 0.07693(11) 0.0679(5) Uani d . 1 1 . .
H H12A 0.6594 1.0797 0.0726 0.081 Uiso d PR 0.744(7) 1 A 1
H H12B 0.7412 0.9443 0.1217 0.081 Uiso d PR 0.744(7) 1 A 1
H H12C 0.6567 1.0756 0.0638 0.081 Uiso d PR 0.256(7) 1 A 2
H H12D 0.7358 0.9814 0.1243 0.081 Uiso d PR 0.256(7) 1 A 2
C C13A 0.6932(7) 0.7918(14) 0.0331(4) 0.102(3) Uani d P 0.744(7) 1 A 1
H H13A 0.7545 0.7043 0.0384 0.123 Uiso calc PR 0.744(7) 1 A 1
H H13B 0.6718 0.8368 -0.0122 0.123 Uiso calc PR 0.744(7) 1 A 1
C C14A 0.6070(3) 0.6572(8) 0.0496(3) 0.164(3) Uani d P 0.744(7) 1 A 1
H H14A 0.6042 0.5194 0.0290 0.245 Uiso calc PR 0.744(7) 1 A 1
H H14B 0.5423 0.7291 0.0340 0.245 Uiso calc PR 0.744(7) 1 A 1
H H14C 0.6209 0.6390 0.0961 0.245 Uiso calc PR 0.744(7) 1 A 1
C C13B 0.6925(14) 0.770(4) 0.0589(11) 0.082(6) Uani d P 0.256(7) 1 A 2
H H13C 0.6474 0.7109 0.0839 0.098 Uiso calc PR 0.256(7) 1 A 2
H H13D 0.7538 0.6814 0.0658 0.098 Uiso calc PR 0.256(7) 1 A 2
C C14B 0.6399(10) 0.782(2) -0.0107(6) 0.111(5) Uani d P 0.256(7) 1 A 2
H H14D 0.6068 0.6475 -0.0247 0.166 Uiso calc PR 0.256(7) 1 A 2
H H14E 0.6892 0.8125 -0.0354 0.166 Uiso calc PR 0.256(7) 1 A 2
H H14F 0.5892 0.8937 -0.0175 0.166 Uiso calc PR 0.256(7) 1 A 2
C C15 1.49528(18) 1.0890(5) 0.16902(14) 0.1059(9) Uani d . 1 1 . .
H H15A 1.4908 1.2311 0.1855 0.159 Uiso calc R 1 1 . .
H H15B 1.4921 1.0958 0.1232 0.159 Uiso calc R 1 1 . .
H H15C 1.5592 1.0247 0.1919 0.159 Uiso calc R 1 1 . .
H H1N5 0.8984(13) 1.445(3) -0.0018(8) 0.053(5) Uiso d . 1 1 . .

loop_
_atom_site_aniso_label
_atom_site_aniso_U_11
_atom_site_aniso_U_22
_atom_site_aniso_U_33
_atom_site_aniso_U_12
_atom_site_aniso_U_13
_atom_site_aniso_U_23
S1 0.04646(19) 0.0376(2) 0.04930(19) -0.00191(14) 0.01724(14) 0.00811(15)
O1 0.0733(7) 0.0373(6) 0.0597(6) 0.0047(5) 0.0290(5) 0.0156(5)
O2 0.0634(7) 0.0455(6) 0.0582(6) -0.0161(5) 0.0295(5) -0.0057(5)
N1 0.0470(6) 0.0360(6) 0.0430(5) 0.0075(5) 0.0159(5) 0.0074(5)
N2 0.0652(8) 0.0450(8) 0.0605(7) 0.0138(6) 0.0207(6) 0.0192(6)
N3 0.0436(6) 0.0370(6) 0.0467(6) 0.0015(5) 0.0143(5) 0.0112(5)
N4 0.0403(5) 0.0317(6) 0.0409(5) 0.0015(4) 0.0127(4) 0.0046(4)
N5 0.0514(7) 0.0394(7) 0.0548(7) 0.0039(6) 0.0128(5) 0.0145(6)
N6 0.0474(7) 0.0497(8) 0.0666(8) 0.0070(6) 0.0108(6) 0.0151(7)
C1 0.0542(8) 0.0500(10) 0.0791(10) 0.0052(7) 0.0286(8) -0.0071(8)
C2 0.0557(9) 0.0518(10) 0.0933(13) -0.0060(8) 0.0234(9) -0.0122(10)
C3 0.0485(9) 0.0806(14) 0.0764(11) -0.0124(9) 0.0203(8) -0.0046(10)
C4 0.0672(11) 0.1099(19) 0.0830(12) -0.0267(12) 0.0424(10) -0.0313(13)
C5 0.0622(10) 0.0821(14) 0.0679(10) -0.0176(10) 0.0293(8) -0.0269(10)
C6 0.0396(6) 0.0440(8) 0.0494(7) 0.0044(6) 0.0115(5) 0.0046(6)
C7 0.0599(8) 0.0309(7) 0.0384(6) -0.0021(6) 0.0234(5) -0.0015(5)
C8 0.0436(6) 0.0301(6) 0.0379(6) 0.0011(5) 0.0161(5) 0.0017(5)
C9 0.0425(6) 0.0309(6) 0.0454(6) -0.0014(5) 0.0167(5) 0.0051(5)
C10 0.0480(7) 0.0305(6) 0.0346(5) 0.0000(5) 0.0126(5) 0.0005(5)
C11 0.0424(7) 0.0443(8) 0.0555(8) 0.0043(6) 0.0119(6) 0.0050(7)
C12 0.0438(8) 0.0637(12) 0.0984(13) 0.0038(8) 0.0222(8) 0.0150(11)
C13A 0.079(3) 0.067(4) 0.172(8) -0.012(3) 0.054(5) -0.010(4)
C14A 0.109(3) 0.099(3) 0.316(8) -0.047(3) 0.115(4) -0.049(4)
C13B 0.045(5) 0.052(6) 0.137(15) -0.018(4) 0.004(7) 0.034(9)
C14B 0.080(7) 0.132(11) 0.102(8) -0.029(7) -0.013(6) 0.001(7)
C15 0.0746(14) 0.125(2) 0.130(2) -0.0437(15) 0.0464(14) -0.0228(18)

loop_
_atom_type_symbol
_atom_type_description
_atom_type_scat_dispersion_real
_atom_type_scat_dispersion_imag
_atom_type_scat_source
C C 0.0033 0.0016 'International Tables Vol C Tables 4.2.6.8 and 6.1.1.4'
H H 0.0000 0.0000 'International Tables Vol C Tables 4.2.6.8 and 6.1.1.4'
N N 0.0061 0.0033 'International Tables Vol C Tables 4.2.6.8 and 6.1.1.4'
O O 0.0106 0.0060 'International Tables Vol C Tables 4.2.6.8 and 6.1.1.4'
S S 0.1246 0.1234 'International Tables Vol C Tables 4.2.6.8 and 6.1.1.4'

loop_
_geom_angle_atom_site_label_1
_geom_angle_atom_site_label_2
_geom_angle_atom_site_label_3
_geom_angle
N2 O1 C7 111.44(10)
N2 N1 C8 115.36(12)
N2 N1 C6 118.51(12)
C8 N1 C6 126.06(12)
N1 N2 O1 104.38(11)
C9 N3 N4 118.50(11)
C11 N4 C10 108.14(11)
C11 N4 N3 118.55(11)
C10 N4 N3 133.28(11)
C10 N5 N6 114.54(13)
C10 N5 H1N5 125.4(12)
N6 N5 H1N5 120.0(12)
C11 N6 N5 103.75(12)
C6 C1 C2 118.49(15)
C6 C1 H1A 120.8
C2 C1 H1A 120.8
C3 C2 C1 121.25(18)
C3 C2 H2A 119.4
C1 C2 H2A 119.4
C2 C3 C4 118.55(17)
C2 C3 C15 120.6(2)
C4 C3 C15 120.82(18)
C5 C4 C3 121.52(17)
C5 C4 H4A 119.2
C3 C4 H4A 119.2
C6 C5 C4 118.02(18)
C6 C5 H5A 121.0
C4 C5 H5A 121.0
C5 C6 C1 122.16(15)
C5 C6 N1 118.00(14)
C1 C6 N1 119.76(13)
O2 C7 O1 120.32(12)
O2 C7 C8 136.30(14)
O1 C7 C8 103.37(12)
N1 C8 C7 105.45(12)
N1 C8 C9 121.96(12)
C7 C8 C9 132.54(12)
N3 C9 C8 119.54(12)
N3 C9 H9A 120.2
C8 C9 H9A 120.2
N5 C10 N4 102.51(12)
N5 C10 S1 126.47(11)
N4 C10 S1 131.01(10)
N6 C11 N4 111.05(13)
N6 C11 C12 125.49(14)
N4 C11 C12 123.46(14)
C13B C12 C11 124.6(8)
C11 C12 C13A 108.9(3)
C13B C12 H12A 113.0
C11 C12 H12A 109.8
C13A C12 H12A 111.1
C13B C12 H12B 88.6
C11 C12 H12B 109.7
C13A C12 H12B 109.0
H12A C12 H12B 108.4
C13B C12 H12C 108.4
C11 C12 H12C 107.0
C13A C12 H12C 103.1
H12B C12 H12C 118.7
C13B C12 H12D 101.6
C11 C12 H12D 107.3
C13A C12 H12D 122.7
H12A C12 H12D 96.0
H12C C12 H12D 106.8
C12 C13A C14A 111.7(6)
C12 C13A H13A 109.3
C14A C13A H13A 109.3
C12 C13A H13B 109.3
C14A C13A H13B 109.3
H13A C13A H13B 107.9
C12 C13B C14B 103.8(12)
C12 C13B H13C 111.0
C14B C13B H13C 111.0
C12 C13B H13D 111.0
C14B C13B H13D 111.0
H13C C13B H13D 109.0
C13B C14B H14D 109.5
C13B C14B H14E 109.5
H14D C14B H14E 109.5
C13B C14B H14F 109.5
H14D C14B H14F 109.5
H14E C14B H14F 109.5
C3 C15 H15A 109.5
C3 C15 H15B 109.5
H15A C15 H15B 109.5
C3 C15 H15C 109.5
H15A C15 H15C 109.5
H15B C15 H15C 109.5

loop_
_geom_bond_atom_site_label_1
_geom_bond_atom_site_label_2
_geom_bond_distance
S1 C10 1.6805(14)
O1 N2 1.3698(18)
O1 C7 1.4118(18)
O2 C7 1.1982(17)
N1 N2 1.3051(17)
N1 C8 1.3515(17)
N1 C6 1.4482(18)
N3 C9 1.2669(17)
N3 N4 1.3838(16)
N4 C11 1.3800(17)
N4 C10 1.3806(16)
N5 C10 1.3355(19)
N5 N6 1.3720(18)
N5 H1N5 0.855(18)
N6 C11 1.296(2)
C1 C6 1.373(2)
C1 C2 1.381(2)
C1 H1A 0.9300
C2 C3 1.374(3)
C2 H2A 0.9300
C3 C4 1.384(3)
C3 C15 1.520(3)
C4 C5 1.381(3)
C4 H4A 0.9300
C5 C6 1.372(2)
C5 H5A 0.9300
C7 C8 1.4260(18)
C8 C9 1.4273(18)
C9 H9A 0.9300
C11 C12 1.486(2)
C12 C13B 1.45(2)
C12 C13A 1.530(10)
C12 H12A 0.9600
C12 H12B 0.9600
C12 H12C 0.9700
C12 H12D 0.9700
C13A C14A 1.539(8)
C13A H13A 0.9700
C13A H13B 0.9700
C14A H14A 0.9600
C14A H14B 0.9600
C14A H14C 0.9600
C13B C14B 1.46(2)
C13B H13C 0.9700
C13B H13D 0.9700
C14B H14D 0.9600
C14B H14E 0.9600
C14B H14F 0.9600
C15 H15A 0.9600
C15 H15B 0.9600
C15 H15C 0.9600

loop_
_geom_hbond_atom_site_label_D
_geom_hbond_atom_site_label_H
_geom_hbond_atom_site_label_A
_geom_hbond_site_symmetry_A
_geom_hbond_distance_DH
_geom_hbond_distance_HA
_geom_hbond_distance_DA
_geom_hbond_angle_DHA
_geom_hbond_publ_flag
N5 H1N5 S1 3_785 0.857(18) 2.440(18) 3.2933(13) 174.3(16) yes
C1 H1A O2 2_755 0.93 2.48 3.346(2) 154 yes
C9 H9A S1 . 0.93 2.42 3.1845(13) 139 yes

loop_
_geom_torsion_atom_site_label_1
_geom_torsion_atom_site_label_2
_geom_torsion_atom_site_label_3
_geom_torsion_atom_site_label_4
_geom_torsion
C8 N1 N2 O1 0.29(16)
C6 N1 N2 O1 -176.84(11)
C7 O1 N2 N1 0.21(15)
C9 N3 N4 C11 -175.21(13)
C9 N3 N4 C10 7.3(2)
C10 N5 N6 C11 -0.05(18)
C6 C1 C2 C3 0.1(3)
C1 C2 C3 C4 -0.4(3)
C1 C2 C3 C15 179.3(2)
C2 C3 C4 C5 0.9(3)
C15 C3 C4 C5 -178.8(2)
C3 C4 C5 C6 -1.0(3)
C4 C5 C6 C1 0.7(3)
C4 C5 C6 N1 177.43(18)
C2 C1 C6 C5 -0.2(3)
C2 C1 C6 N1 -176.94(15)
N2 N1 C6 C5 73.94(19)
C8 N1 C6 C5 -102.85(18)
N2 N1 C6 C1 -109.20(17)
C8 N1 C6 C1 74.02(19)
N2 O1 C7 O2 178.68(12)
N2 O1 C7 C8 -0.57(14)
N2 N1 C8 C7 -0.65(15)
C6 N1 C8 C7 176.23(12)
N2 N1 C8 C9 -178.25(12)
C6 N1 C8 C9 -1.4(2)
O2 C7 C8 N1 -178.37(15)
O1 C7 C8 N1 0.69(13)
O2 C7 C8 C9 -1.1(3)
O1 C7 C8 C9 177.93(13)
N4 N3 C9 C8 -178.92(11)
N1 C8 C9 N3 -177.96(12)
C7 C8 C9 N3 5.2(2)
N6 N5 C10 N4 0.44(16)
N6 N5 C10 S1 -179.18(11)
C11 N4 C10 N5 -0.64(14)
N3 N4 C10 N5 177.05(13)
C11 N4 C10 S1 178.95(11)
N3 N4 C10 S1 -3.4(2)
N5 N6 C11 N4 -0.38(17)
N5 N6 C11 C12 179.64(16)
C10 N4 C11 N6 0.68(17)
N3 N4 C11 N6 -177.41(12)
C10 N4 C11 C12 -179.35(15)
N3 N4 C11 C12 2.6(2)
N6 C11 C12 C13B 116.8(9)
N4 C11 C12 C13B -63.2(9)
N6 C11 C12 C13A 100.0(4)
N4 C11 C12 C13A -80.0(4)
C13B C12 C13A C14A 40(2)
C11 C12 C13A C14A 179.8(5)
C11 C12 C13B C14B -74.1(13)
C13A C12 C13B C14B -26(2)
